data_7247596
loop_
_publ_author_name
'Kawahata, Masatoshi'
'Yamamoto, Haruka'
'Tominaga, Masahide'
'Yamaguchi, Kentaro'

_publ_section_title
;
 Multiple intermolecular interactions in guest inclusion by acyclic host
 compounds
;
_journal_issue 44
_journal_name_full CrystEngComm
_journal_page_first 6137
_journal_page_last 6143
_journal_paper_doi 10.1039/D3CE00775H
_journal_volume 25
_journal_year 2023
_chemical_formula_sum 'C26 H30 N2 O6'
_chemical_formula_weight 466.52
_space_group_crystal_system triclinic
_space_group_IT_number 2
_space_group_name_Hall '-P 1'
_space_group_name_H-M_alt 'P -1'
_atom_sites_solution_hydrogens geom
_audit_creation_method SHELXL-2018/3
_audit_update_record
;
2023-06-06 deposited with the CCDC.	2023-10-23 downloaded from the CCDC.
;
_cell_angle_alpha 84.131(5)
_cell_angle_beta 85.474(5)
_cell_angle_gamma 72.254(5)
_cell_formula_units_Z 2
_cell_length_a 7.1643(12)
_cell_length_b 9.8755(16)
_cell_length_c 17.073(3)
_cell_measurement_reflns_used 9928
_cell_measurement_temperature 100(2)
_cell_measurement_theta_max 78.97
_cell_measurement_theta_min 4.72
_cell_volume 1143.0(3)
_computing_cell_refinement 'SAINT (Bruker AXS, 2015)'
_computing_data_collection 'APEX3 (Bruker AXS, 2015)'
_computing_data_reduction 'SAINT (Bruker AXS, 2015)'
_computing_molecular_graphics 'ORTEP-3 for Windows (Farrugia, 1997)'
_computing_publication_material 'SHELXLE (H\"ubschle et al., 2011)'
_computing_structure_refinement 'SHELXL-2018/3 (Sheldrick, 2018)'
_computing_structure_solution 'SHELXT 2018/2 (Sheldrick, 2018)'
_diffrn_ambient_temperature 100(2)
_diffrn_detector_area_resol_mean 10.24
_diffrn_measured_fraction_theta_full 0.980
_diffrn_measured_fraction_theta_max 0.916
_diffrn_measurement_device_type 'BrukerD8 goniometer'
_diffrn_measurement_method 'omega and phi scans'
_diffrn_radiation_type CuK\a
_diffrn_radiation_wavelength 1.54178
_diffrn_reflns_av_R_equivalents 0.0312
_diffrn_reflns_av_unetI/netI 0.0225
_diffrn_reflns_Laue_measured_fraction_full 0.980
_diffrn_reflns_Laue_measured_fraction_max 0.916
_diffrn_reflns_limit_h_max 9
_diffrn_reflns_limit_h_min -9
_diffrn_reflns_limit_k_max 12
_diffrn_reflns_limit_k_min -12
_diffrn_reflns_limit_l_max 19
_diffrn_reflns_limit_l_min -21
_diffrn_reflns_number 16106
_diffrn_reflns_point_group_measured_fraction_full 0.980
_diffrn_reflns_point_group_measured_fraction_max 0.916
_diffrn_reflns_theta_full 67.679
_diffrn_reflns_theta_max 78.958
_diffrn_reflns_theta_min 4.717
_diffrn_source 'rotating-anode X-ray tube'
_exptl_absorpt_coefficient_mu 0.792
_exptl_absorpt_correction_T_max 0.9424
_exptl_absorpt_correction_T_min 0.8698
_exptl_absorpt_correction_type empirical
_exptl_absorpt_process_details 'SADABS Sheldrick 1996'
_exptl_crystal_colour colourless
_exptl_crystal_density_diffrn 1.356
_exptl_crystal_description prismatic
_exptl_crystal_F_000 496
_exptl_crystal_size_max 0.140
_exptl_crystal_size_mid 0.100
_exptl_crystal_size_min 0.080
_refine_diff_density_max 0.309
_refine_diff_density_min -0.216
_refine_diff_density_rms 0.038
_refine_ls_extinction_method none
_refine_ls_goodness_of_fit_ref 1.055
_refine_ls_hydrogen_treatment constr
_refine_ls_matrix_type full
_refine_ls_number_parameters 309
_refine_ls_number_reflns 4521
_refine_ls_number_restraints 0
_refine_ls_restrained_S_all 1.055
_refine_ls_R_factor_all 0.0362
_refine_ls_R_factor_gt 0.0342
_refine_ls_shift/su_max 0.001
_refine_ls_shift/su_mean 0.000
_refine_ls_structure_factor_coef Fsqd
_refine_ls_weighting_details 'w=1/[\s^2^(Fo^2^)+(0.0412P)^2^+0.4022P] where P=(Fo^2^+2Fc^2^)/3'
_refine_ls_weighting_scheme calc
_refine_ls_wR_factor_gt 0.0905
_refine_ls_wR_factor_ref 0.0920
_reflns_Friedel_coverage 0.000
_reflns_number_gt 4225
_reflns_number_total 4521
_reflns_threshold_expression 'I > 2\s(I)'
_cod_data_source_file d3ce00775h2.cif
_cod_data_source_block 3a
_cod_depositor_comments 'Adding full bibliography for 7247591--7247596.cif.'
_cod_original_cell_volume 1142.9(3)
_cod_database_code 7247596
_shelx_shelxl_version_number 2018/3
_shelx_space_group_comment
;
The symmetry employed for this shelxl refinement is uniquely defined
by the following loop, which should always be used as a source of
symmetry information in preference to the above space-group names.
They are only intended as comments.
;
_shelx_estimated_absorpt_t_min 0.897
_shelx_estimated_absorpt_t_max 0.939

loop_
_space_group_symop_operation_xyz
'x, y, z'
'-x, -y, -z'

loop_
_atom_site_label
_atom_site_type_symbol
_atom_site_fract_x
_atom_site_fract_y
_atom_site_fract_z
_atom_site_U_iso_or_equiv
_atom_site_adp_type
_atom_site_occupancy
_atom_site_site_symmetry_order
_atom_site_calc_flag
_atom_site_refinement_flags_posn
_atom_site_refinement_flags_adp
_atom_site_refinement_flags_occupancy
_atom_site_disorder_assembly
_atom_site_disorder_group
C1 C 0.35294(14) 0.84078(10) 0.27135(6) 0.0150(2) Uani 1 1 d . . . . .
C2 C 0.55074(14) 0.72405(10) 0.25679(6) 0.0142(2) Uani 1 1 d . . . . .
H2A H 0.612244 0.687384 0.307715 0.017 Uiso 1 1 calc R U . . .
H2B H 0.640660 0.766334 0.222884 0.017 Uiso 1 1 calc R U . . .
C3 C 0.52053(14) 0.59876(10) 0.21655(6) 0.0142(2) Uani 1 1 d . . . . .
C4 C 0.37668(15) 0.53358(10) 0.26788(6) 0.0168(2) Uani 1 1 d . . . . .
H4A H 0.354464 0.455980 0.241044 0.020 Uiso 1 1 calc R U . . .
H4B H 0.433921 0.492425 0.319091 0.020 Uiso 1 1 calc R U . . .
C5 C 0.18081(14) 0.64906(11) 0.28182(6) 0.0177(2) Uani 1 1 d . . . . .
H5 H 0.090820 0.606335 0.316577 0.021 Uiso 1 1 calc R U . . .
C6 C 0.21644(15) 0.76969(11) 0.32262(6) 0.0173(2) Uani 1 1 d . . . . .
H6A H 0.275970 0.730727 0.373688 0.021 Uiso 1 1 calc R U . . .
H6B H 0.089308 0.842249 0.333478 0.021 Uiso 1 1 calc R U . . .
C7 C 0.42322(14) 0.66127(11) 0.13789(6) 0.0163(2) Uani 1 1 d . . . . .
H7A H 0.511158 0.704846 0.103611 0.020 Uiso 1 1 calc R U . . .
H7B H 0.403246 0.583584 0.110418 0.020 Uiso 1 1 calc R U . . .
C8 C 0.22462(14) 0.77456(11) 0.15201(6) 0.0171(2) Uani 1 1 d . . . . .
H8 H 0.165280 0.812445 0.100132 0.021 Uiso 1 1 calc R U . . .
C9 C 0.25566(14) 0.89750(10) 0.19207(6) 0.0166(2) Uani 1 1 d . . . . .
H9A H 0.127769 0.970228 0.201430 0.020 Uiso 1 1 calc R U . . .
H9B H 0.340299 0.943179 0.157224 0.020 Uiso 1 1 calc R U . . .
C10 C 0.08601(15) 0.70822(11) 0.20359(6) 0.0194(2) Uani 1 1 d . . . . .
H10A H -0.041713 0.781192 0.212850 0.023 Uiso 1 1 calc R U . . .
H10B H 0.062808 0.630636 0.177075 0.023 Uiso 1 1 calc R U . . .
C11 C 0.38911(14) 0.96022(10) 0.31328(6) 0.0170(2) Uani 1 1 d . . . . .
C12 C 0.50737(15) 1.04482(11) 0.27861(7) 0.0192(2) Uani 1 1 d . . . . .
C13 C 0.54161(17) 1.15078(11) 0.31918(7) 0.0249(2) Uani 1 1 d . . . . .
H13 H 0.622762 1.204988 0.294918 0.030 Uiso 1 1 calc R U . . .
C14 C 0.45875(17) 1.17717(12) 0.39393(7) 0.0270(3) Uani 1 1 d . . . . .
H14 H 0.481709 1.248878 0.421558 0.032 Uiso 1 1 calc R U . . .
C15 C 0.34201(16) 1.09683(12) 0.42736(7) 0.0235(2) Uani 1 1 d . . . . .
C16 C 0.30724(15) 0.99019(11) 0.38835(6) 0.0199(2) Uani 1 1 d . . . . .
H16 H 0.225923 0.936991 0.413647 0.024 Uiso 1 1 calc R U . . .
C17 C 0.67909(17) 1.11404(12) 0.16171(7) 0.0262(3) Uani 1 1 d . . . . .
H17A H 0.800874 1.108934 0.187104 0.031 Uiso 1 1 calc R U . . .
H17B H 0.591875 1.213549 0.160390 0.031 Uiso 1 1 calc R U . . .
C18 C 0.7259(2) 1.06687(15) 0.07975(8) 0.0351(3) Uani 1 1 d . . . . .
H18A H 0.603758 1.076652 0.054515 0.053 Uiso 1 1 calc R U . . .
H18B H 0.807079 0.966871 0.082156 0.053 Uiso 1 1 calc R U . . .
H18C H 0.797531 1.126280 0.049036 0.053 Uiso 1 1 calc R U . . .
C19 C 0.71989(14) 0.48630(10) 0.20323(6) 0.0147(2) Uani 1 1 d . . . . .
C20 C 0.84000(15) 0.41187(10) 0.26594(6) 0.0160(2) Uani 1 1 d . . . . .
C21 C 1.02392(15) 0.31340(11) 0.25157(6) 0.0190(2) Uani 1 1 d . . . . .
H21 H 1.100747 0.265133 0.294612 0.023 Uiso 1 1 calc R U . . .
C22 C 1.09482(15) 0.28572(11) 0.17535(7) 0.0198(2) Uani 1 1 d . . . . .
H22 H 1.220693 0.220470 0.165171 0.024 Uiso 1 1 calc R U . . .
C23 C 0.97757(15) 0.35553(11) 0.11464(6) 0.0183(2) Uani 1 1 d . . . . .
C24 C 0.79414(15) 0.45383(10) 0.12758(6) 0.0165(2) Uani 1 1 d . . . . .
H24 H 0.718390 0.499530 0.083800 0.020 Uiso 1 1 calc R U . . .
C25 C 0.89064(16) 0.37026(12) 0.40474(6) 0.0212(2) Uani 1 1 d . . . . .
H25A H 1.017637 0.391521 0.398112 0.025 Uiso 1 1 calc R U . . .
H25B H 0.916818 0.265655 0.406262 0.025 Uiso 1 1 calc R U . . .
C26 C 0.78280(18) 0.42511(13) 0.47952(7) 0.0275(3) Uani 1 1 d . . . . .
H26A H 0.749514 0.529369 0.475816 0.041 Uiso 1 1 calc R U . . .
H26B H 0.866242 0.384642 0.524109 0.041 Uiso 1 1 calc R U . . .
H26C H 0.662214 0.397140 0.487493 0.041 Uiso 1 1 calc R U . . .
N1 N 0.24849(15) 1.12393(11) 0.50590(6) 0.0294(2) Uani 1 1 d . . . . .
N2 N 1.04804(14) 0.32551(10) 0.03385(6) 0.0232(2) Uani 1 1 d . . . . .
O1 O 0.27300(17) 1.22210(10) 0.53878(6) 0.0449(3) Uani 1 1 d . . . . .
O2 O 0.14991(14) 1.04849(12) 0.53561(6) 0.0403(2) Uani 1 1 d . . . . .
O3 O 0.58273(11) 1.01876(8) 0.20451(5) 0.02161(18) Uani 1 1 d . . . . .
O4 O 1.21950(14) 0.25316(11) 0.02233(6) 0.0414(3) Uani 1 1 d . . . . .
O5 O 0.93333(13) 0.37342(9) -0.01905(5) 0.02814(19) Uani 1 1 d . . . . .
O6 O 0.76853(11) 0.44035(8) 0.34047(4) 0.01884(17) Uani 1 1 d . . . . .

loop_
_atom_site_aniso_label
_atom_site_aniso_U_11
_atom_site_aniso_U_22
_atom_site_aniso_U_33
_atom_site_aniso_U_23
_atom_site_aniso_U_13
_atom_site_aniso_U_12
C1 0.0141(5) 0.0126(4) 0.0179(5) -0.0013(4) -0.0002(4) -0.0033(4)
C2 0.0128(4) 0.0124(4) 0.0172(5) -0.0012(4) -0.0011(4) -0.0035(4)
C3 0.0135(4) 0.0129(4) 0.0161(5) -0.0009(4) -0.0005(4) -0.0039(4)
C4 0.0173(5) 0.0141(5) 0.0199(5) -0.0004(4) -0.0001(4) -0.0066(4)
C5 0.0150(5) 0.0174(5) 0.0216(5) -0.0006(4) 0.0026(4) -0.0072(4)
C6 0.0165(5) 0.0168(5) 0.0179(5) -0.0017(4) 0.0025(4) -0.0047(4)
C7 0.0154(5) 0.0172(5) 0.0165(5) -0.0015(4) -0.0015(4) -0.0047(4)
C8 0.0143(5) 0.0180(5) 0.0187(5) 0.0000(4) -0.0036(4) -0.0040(4)
C9 0.0139(5) 0.0143(5) 0.0200(5) 0.0008(4) -0.0013(4) -0.0028(4)
C10 0.0139(5) 0.0200(5) 0.0255(5) -0.0022(4) -0.0014(4) -0.0068(4)
C11 0.0141(5) 0.0124(4) 0.0226(5) -0.0017(4) -0.0038(4) -0.0001(4)
C12 0.0163(5) 0.0131(5) 0.0264(6) -0.0013(4) -0.0043(4) -0.0010(4)
C13 0.0229(5) 0.0155(5) 0.0374(7) -0.0015(4) -0.0077(5) -0.0059(4)
C14 0.0290(6) 0.0169(5) 0.0347(7) -0.0073(4) -0.0129(5) -0.0020(4)
C15 0.0220(5) 0.0196(5) 0.0244(6) -0.0065(4) -0.0075(4) 0.0037(4)
C16 0.0176(5) 0.0163(5) 0.0230(5) -0.0028(4) -0.0040(4) 0.0000(4)
C17 0.0222(5) 0.0211(5) 0.0372(7) 0.0031(5) 0.0008(5) -0.0118(4)
C18 0.0354(7) 0.0360(7) 0.0366(7) 0.0022(5) 0.0061(5) -0.0185(6)
C19 0.0148(5) 0.0114(4) 0.0189(5) -0.0015(4) -0.0004(4) -0.0054(4)
C20 0.0173(5) 0.0127(4) 0.0185(5) -0.0017(4) 0.0001(4) -0.0053(4)
C21 0.0179(5) 0.0152(5) 0.0224(5) 0.0004(4) -0.0027(4) -0.0029(4)
C22 0.0168(5) 0.0138(5) 0.0272(6) -0.0032(4) 0.0025(4) -0.0025(4)
C23 0.0206(5) 0.0150(5) 0.0203(5) -0.0046(4) 0.0037(4) -0.0069(4)
C24 0.0175(5) 0.0136(5) 0.0194(5) -0.0016(4) -0.0007(4) -0.0061(4)
C25 0.0210(5) 0.0215(5) 0.0191(5) 0.0030(4) -0.0051(4) -0.0037(4)
C26 0.0293(6) 0.0336(6) 0.0183(5) 0.0008(5) -0.0022(4) -0.0083(5)
N1 0.0268(5) 0.0282(5) 0.0268(5) -0.0116(4) -0.0102(4) 0.0066(4)
N2 0.0269(5) 0.0186(4) 0.0237(5) -0.0054(4) 0.0056(4) -0.0064(4)
O1 0.0644(7) 0.0319(5) 0.0351(5) -0.0188(4) -0.0109(5) -0.0026(5)
O2 0.0340(5) 0.0589(6) 0.0293(5) -0.0185(4) 0.0051(4) -0.0129(5)
O3 0.0218(4) 0.0164(4) 0.0282(4) -0.0010(3) 0.0029(3) -0.0094(3)
O4 0.0343(5) 0.0413(5) 0.0332(5) -0.0062(4) 0.0128(4) 0.0088(4)
O5 0.0339(4) 0.0330(4) 0.0207(4) -0.0081(3) 0.0012(3) -0.0134(4)
O6 0.0192(4) 0.0184(4) 0.0152(4) -0.0004(3) -0.0019(3) 0.0000(3)

loop_
_atom_type_symbol
_atom_type_description
_atom_type_scat_dispersion_real
_atom_type_scat_dispersion_imag
_atom_type_scat_source
C C 0.0181 0.0091 'International Tables Vol C Tables 4.2.6.8 and 6.1.1.4'
H H 0.0000 0.0000 'International Tables Vol C Tables 4.2.6.8 and 6.1.1.4'
N N 0.0311 0.0180 'International Tables Vol C Tables 4.2.6.8 and 6.1.1.4'
O O 0.0492 0.0322 'International Tables Vol C Tables 4.2.6.8 and 6.1.1.4'

loop_
_geom_angle_atom_site_label_1
_geom_angle_atom_site_label_2
_geom_angle_atom_site_label_3
_geom_angle
_geom_angle_site_symmetry_1
_geom_angle_site_symmetry_3
_geom_angle_publ_flag
C11 C1 C6 110.93(8) . . ?
C11 C1 C9 111.88(8) . . ?
C6 C1 C9 107.37(8) . . ?
C11 C1 C2 109.40(8) . . ?
C6 C1 C2 107.59(8) . . ?
C9 C1 C2 109.56(8) . . ?
C1 C2 C3 111.23(8) . . ?
C1 C2 H2A 109.4 . . ?
C3 C2 H2A 109.4 . . ?
C1 C2 H2B 109.4 . . ?
C3 C2 H2B 109.4 . . ?
H2A C2 H2B 108.0 . . ?
C19 C3 C7 111.56(8) . . ?
C19 C3 C4 111.10(8) . . ?
C7 C3 C4 107.24(8) . . ?
C19 C3 C2 109.33(8) . . ?
C7 C3 C2 107.45(8) . . ?
C4 C3 C2 110.08(8) . . ?
C5 C4 C3 109.91(8) . . ?
C5 C4 H4A 109.7 . . ?
C3 C4 H4A 109.7 . . ?
C5 C4 H4B 109.7 . . ?
C3 C4 H4B 109.7 . . ?
H4A C4 H4B 108.2 . . ?
C10 C5 C6 109.84(8) . . ?
C10 C5 C4 110.22(8) . . ?
C6 C5 C4 109.44(8) . . ?
C10 C5 H5 109.1 . . ?
C6 C5 H5 109.1 . . ?
C4 C5 H5 109.1 . . ?
C5 C6 C1 111.49(8) . . ?
C5 C6 H6A 109.3 . . ?
C1 C6 H6A 109.3 . . ?
C5 C6 H6B 109.3 . . ?
C1 C6 H6B 109.3 . . ?
H6A C6 H6B 108.0 . . ?
C8 C7 C3 111.02(8) . . ?
C8 C7 H7A 109.4 . . ?
C3 C7 H7A 109.4 . . ?
C8 C7 H7B 109.4 . . ?
C3 C7 H7B 109.4 . . ?
H7A C7 H7B 108.0 . . ?
C10 C8 C9 110.00(8) . . ?
C10 C8 C7 110.04(8) . . ?
C9 C8 C7 109.63(8) . . ?
C10 C8 H8 109.1 . . ?
C9 C8 H8 109.1 . . ?
C7 C8 H8 109.1 . . ?
C8 C9 C1 110.02(8) . . ?
C8 C9 H9A 109.7 . . ?
C1 C9 H9A 109.7 . . ?
C8 C9 H9B 109.7 . . ?
C1 C9 H9B 109.7 . . ?
H9A C9 H9B 108.2 . . ?
C5 C10 C8 108.16(8) . . ?
C5 C10 H10A 110.1 . . ?
C8 C10 H10A 110.1 . . ?
C5 C10 H10B 110.1 . . ?
C8 C10 H10B 110.1 . . ?
H10A C10 H10B 108.4 . . ?
C16 C11 C12 116.39(9) . . ?
C16 C11 C1 120.94(9) . . ?
C12 C11 C1 122.66(9) . . ?
O3 C12 C13 122.10(10) . . ?
O3 C12 C11 116.57(9) . . ?
C13 C12 C11 121.33(10) . . ?
C14 C13 C12 120.73(11) . . ?
C14 C13 H13 119.6 . . ?
C12 C13 H13 119.6 . . ?
C15 C14 C13 118.17(10) . . ?
C15 C14 H14 120.9 . . ?
C13 C14 H14 120.9 . . ?
C14 C15 C16 122.06(11) . . ?
C14 C15 N1 119.64(10) . . ?
C16 C15 N1 118.29(11) . . ?
C11 C16 C15 121.31(10) . . ?
C11 C16 H16 119.3 . . ?
C15 C16 H16 119.3 . . ?
O3 C17 C18 106.64(9) . . ?
O3 C17 H17A 110.4 . . ?
C18 C17 H17A 110.4 . . ?
O3 C17 H17B 110.4 . . ?
C18 C17 H17B 110.4 . . ?
H17A C17 H17B 108.6 . . ?
C17 C18 H18A 109.5 . . ?
C17 C18 H18B 109.5 . . ?
H18A C18 H18B 109.5 . . ?
C17 C18 H18C 109.5 . . ?
H18A C18 H18C 109.5 . . ?
H18B C18 H18C 109.5 . . ?
C24 C19 C20 116.24(9) . . ?
C24 C19 C3 120.73(9) . . ?
C20 C19 C3 123.02(9) . . ?
O6 C20 C21 121.30(9) . . ?
O6 C20 C19 117.15(9) . . ?
C21 C20 C19 121.55(9) . . ?
C22 C21 C20 120.63(10) . . ?
C22 C21 H21 119.7 . . ?
C20 C21 H21 119.7 . . ?
C23 C22 C21 117.98(9) . . ?
C23 C22 H22 121.0 . . ?
C21 C22 H22 121.0 . . ?
C22 C23 C24 122.35(10) . . ?
C22 C23 N2 118.81(9) . . ?
C24 C23 N2 118.84(10) . . ?
C19 C24 C23 121.23(10) . . ?
C19 C24 H24 119.4 . . ?
C23 C24 H24 119.4 . . ?
O6 C25 C26 107.48(9) . . ?
O6 C25 H25A 110.2 . . ?
C26 C25 H25A 110.2 . . ?
O6 C25 H25B 110.2 . . ?
C26 C25 H25B 110.2 . . ?
H25A C25 H25B 108.5 . . ?
C25 C26 H26A 109.5 . . ?
C25 C26 H26B 109.5 . . ?
H26A C26 H26B 109.5 . . ?
C25 C26 H26C 109.5 . . ?
H26A C26 H26C 109.5 . . ?
H26B C26 H26C 109.5 . . ?
O2 N1 O1 123.28(11) . . ?
O2 N1 C15 118.65(10) . . ?
O1 N1 C15 118.07(11) . . ?
O5 N2 O4 123.42(10) . . ?
O5 N2 C23 118.40(9) . . ?
O4 N2 C23 118.18(10) . . ?
C12 O3 C17 119.28(8) . . ?
C20 O6 C25 118.11(8) . . ?

loop_
_geom_bond_atom_site_label_1
_geom_bond_atom_site_label_2
_geom_bond_distance
_geom_bond_site_symmetry_2
_geom_bond_publ_flag
C1 C11 1.5360(14) . ?
C1 C6 1.5405(13) . ?
C1 C9 1.5450(14) . ?
C1 C2 1.5511(13) . ?
C2 C3 1.5524(13) . ?
C2 H2A 0.9900 . ?
C2 H2B 0.9900 . ?
C3 C19 1.5357(13) . ?
C3 C7 1.5449(13) . ?
C3 C4 1.5463(13) . ?
C4 C5 1.5342(14) . ?
C4 H4A 0.9900 . ?
C4 H4B 0.9900 . ?
C5 C10 1.5257(15) . ?
C5 C6 1.5338(14) . ?
C5 H5 1.0000 . ?
C6 H6A 0.9900 . ?
C6 H6B 0.9900 . ?
C7 C8 1.5378(13) . ?
C7 H7A 0.9900 . ?
C7 H7B 0.9900 . ?
C8 C10 1.5269(14) . ?
C8 C9 1.5329(14) . ?
C8 H8 1.0000 . ?
C9 H9A 0.9900 . ?
C9 H9B 0.9900 . ?
C10 H10A 0.9900 . ?
C10 H10B 0.9900 . ?
C11 C16 1.3883(15) . ?
C11 C12 1.4204(15) . ?
C12 O3 1.3537(14) . ?
C12 C13 1.4022(15) . ?
C13 C14 1.3796(18) . ?
C13 H13 0.9500 . ?
C14 C15 1.3752(18) . ?
C14 H14 0.9500 . ?
C15 C16 1.3943(15) . ?
C15 N1 1.4633(15) . ?
C16 H16 0.9500 . ?
C17 O3 1.4393(13) . ?
C17 C18 1.5006(19) . ?
C17 H17A 0.9900 . ?
C17 H17B 0.9900 . ?
C18 H18A 0.9800 . ?
C18 H18B 0.9800 . ?
C18 H18C 0.9800 . ?
C19 C24 1.3879(14) . ?
C19 C20 1.4234(14) . ?
C20 O6 1.3574(13) . ?
C20 C21 1.3996(14) . ?
C21 C22 1.3820(15) . ?
C21 H21 0.9500 . ?
C22 C23 1.3760(15) . ?
C22 H22 0.9500 . ?
C23 C24 1.3922(14) . ?
C23 N2 1.4587(14) . ?
C24 H24 0.9500 . ?
C25 O6 1.4407(12) . ?
C25 C26 1.5003(16) . ?
C25 H25A 0.9900 . ?
C25 H25B 0.9900 . ?
C26 H26A 0.9800 . ?
C26 H26B 0.9800 . ?
C26 H26C 0.9800 . ?
N1 O2 1.2239(15) . ?
N1 O1 1.2315(14) . ?
N2 O5 1.2279(13) . ?
N2 O4 1.2304(13) . ?

loop_
_geom_torsion_atom_site_label_1
_geom_torsion_atom_site_label_2
_geom_torsion_atom_site_label_3
_geom_torsion_atom_site_label_4
_geom_torsion
_geom_torsion_site_symmetry_1
_geom_torsion_site_symmetry_2
_geom_torsion_site_symmetry_3
_geom_torsion_site_symmetry_4
_geom_torsion_publ_flag
C11 C1 C2 C3 178.39(8) . . . . ?
C6 C1 C2 C3 57.80(10) . . . . ?
C9 C1 C2 C3 -58.63(10) . . . . ?
C1 C2 C3 C19 179.90(8) . . . . ?
C1 C2 C3 C7 58.67(10) . . . . ?
C1 C2 C3 C4 -57.80(10) . . . . ?
C19 C3 C4 C5 178.64(8) . . . . ?
C7 C3 C4 C5 -59.21(10) . . . . ?
C2 C3 C4 C5 57.39(10) . . . . ?
C3 C4 C5 C10 62.15(10) . . . . ?
C3 C4 C5 C6 -58.75(11) . . . . ?
C10 C5 C6 C1 -59.90(10) . . . . ?
C4 C5 C6 C1 61.23(11) . . . . ?
C11 C1 C6 C5 -179.39(8) . . . . ?
C9 C1 C6 C5 58.09(10) . . . . ?
C2 C1 C6 C5 -59.77(10) . . . . ?
C19 C3 C7 C8 -179.53(8) . . . . ?
C4 C3 C7 C8 58.60(10) . . . . ?
C2 C3 C7 C8 -59.72(10) . . . . ?
C3 C7 C8 C10 -60.13(10) . . . . ?
C3 C7 C8 C9 60.97(10) . . . . ?
C10 C8 C9 C1 62.10(10) . . . . ?
C7 C8 C9 C1 -59.03(10) . . . . ?
C11 C1 C9 C8 179.36(8) . . . . ?
C6 C1 C9 C8 -58.71(10) . . . . ?
C2 C1 C9 C8 57.85(10) . . . . ?
C6 C5 C10 C8 59.70(10) . . . . ?
C4 C5 C10 C8 -60.96(10) . . . . ?
C9 C8 C10 C5 -61.35(10) . . . . ?
C7 C8 C10 C5 59.53(11) . . . . ?
C6 C1 C11 C16 1.45(13) . . . . ?
C9 C1 C11 C16 121.32(10) . . . . ?
C2 C1 C11 C16 -117.08(10) . . . . ?
C6 C1 C11 C12 -179.00(9) . . . . ?
C9 C1 C11 C12 -59.13(12) . . . . ?
C2 C1 C11 C12 62.47(12) . . . . ?
C16 C11 C12 O3 -178.12(8) . . . . ?
C1 C11 C12 O3 2.32(14) . . . . ?
C16 C11 C12 C13 1.17(14) . . . . ?
C1 C11 C12 C13 -178.40(9) . . . . ?
O3 C12 C13 C14 178.39(10) . . . . ?
C11 C12 C13 C14 -0.86(16) . . . . ?
C12 C13 C14 C15 -0.01(16) . . . . ?
C13 C14 C15 C16 0.53(16) . . . . ?
C13 C14 C15 N1 -178.75(10) . . . . ?
C12 C11 C16 C15 -0.66(14) . . . . ?
C1 C11 C16 C15 178.91(9) . . . . ?
C14 C15 C16 C11 -0.18(16) . . . . ?
N1 C15 C16 C11 179.11(9) . . . . ?
C7 C3 C19 C24 1.31(12) . . . . ?
C4 C3 C19 C24 120.92(10) . . . . ?
C2 C3 C19 C24 -117.39(10) . . . . ?
C7 C3 C19 C20 -179.85(8) . . . . ?
C4 C3 C19 C20 -60.24(12) . . . . ?
C2 C3 C19 C20 61.45(11) . . . . ?
C24 C19 C20 O6 -178.92(8) . . . . ?
C3 C19 C20 O6 2.19(14) . . . . ?
C24 C19 C20 C21 1.04(14) . . . . ?
C3 C19 C20 C21 -177.85(9) . . . . ?
O6 C20 C21 C22 -179.89(9) . . . . ?
C19 C20 C21 C22 0.15(15) . . . . ?
C20 C21 C22 C23 -1.31(15) . . . . ?
C21 C22 C23 C24 1.30(15) . . . . ?
C21 C22 C23 N2 -178.72(9) . . . . ?
C20 C19 C24 C23 -1.07(14) . . . . ?
C3 C19 C24 C23 177.85(9) . . . . ?
C22 C23 C24 C19 -0.08(15) . . . . ?
N2 C23 C24 C19 179.94(9) . . . . ?
C14 C15 N1 O2 -177.85(10) . . . . ?
C16 C15 N1 O2 2.85(15) . . . . ?
C14 C15 N1 O1 2.25(15) . . . . ?
C16 C15 N1 O1 -177.05(10) . . . . ?
C22 C23 N2 O5 170.60(9) . . . . ?
C24 C23 N2 O5 -9.42(14) . . . . ?
C22 C23 N2 O4 -9.26(15) . . . . ?
C24 C23 N2 O4 170.71(10) . . . . ?
C13 C12 O3 C17 -8.41(14) . . . . ?
C11 C12 O3 C17 170.87(9) . . . . ?
C18 C17 O3 C12 -173.91(9) . . . . ?
C21 C20 O6 C25 2.31(14) . . . . ?
C19 C20 O6 C25 -177.73(8) . . . . ?
C26 C25 O6 C20 177.22(9) . . . . ?
